data_4308655
loop_
_publ_author_name
'Dan Li'
'Tao Wu'

_publ_contact_author_name 'Dan Li'
_publ_section_title
;
Transformation of Inorganic Sulfur into Organic Sulfur: A Novel
Photoluminescent 3-D Polymeric Complex Involving Ligands in Situ Formation
;
_journal_name_full 'Inorganic Chemistry'
_journal_page_first 1175
_journal_page_last 1177
_journal_paper_doi 10.1021/ic0484856
_journal_volume 44
_journal_year 2005
_chemical_formula_sum 'C6 H15 Cu6 N S5'
_chemical_formula_weight 642.73
_chemical_name_systematic
;
?
;
_space_group_IT_number 2
_symmetry_cell_setting triclinic
_symmetry_space_group_name_Hall '-P 1'
_symmetry_space_group_name_H-M 'P -1'
_atom_sites_solution_hydrogens geom
_atom_sites_solution_primary direct
_atom_sites_solution_secondary difmap
_audit_creation_method SHELXL-97
_cell_angle_alpha 74.2620(10)
_cell_angle_beta 87.636(2)
_cell_angle_gamma 65.2030(10)
_cell_formula_units_Z 2
_cell_length_a 8.5509(8)
_cell_length_b 9.1618(8)
_cell_length_c 11.8131(11)
_cell_measurement_temperature 293(2)
_cell_volume 805.85(13)
_computing_structure_refinement 'SHELXL-97 (Sheldrick, 1997)'
_computing_structure_solution 'SHELXS-97 (Sheldrick, 1990)'
_diffrn_ambient_temperature 293(2)
_diffrn_measured_fraction_theta_full 0.995
_diffrn_measured_fraction_theta_max 0.995
_diffrn_radiation_monochromator graphite
_diffrn_radiation_source 'fine-focus sealed tube'
_diffrn_radiation_type MoK\a
_diffrn_radiation_wavelength 0.71073
_diffrn_reflns_av_R_equivalents 0.0228
_diffrn_reflns_av_sigmaI/netI 0.0385
_diffrn_reflns_limit_h_max 10
_diffrn_reflns_limit_h_min -10
_diffrn_reflns_limit_k_max 10
_diffrn_reflns_limit_k_min -10
_diffrn_reflns_limit_l_max 13
_diffrn_reflns_limit_l_min -14
_diffrn_reflns_number 5848
_diffrn_reflns_theta_full 25.00
_diffrn_reflns_theta_max 25.00
_diffrn_reflns_theta_min 1.80
_exptl_absorpt_coefficient_mu 8.398
_exptl_crystal_colour yellow
_exptl_crystal_density_diffrn 2.649
_exptl_crystal_density_method 'not measured'
_exptl_crystal_description rhombic
_exptl_crystal_F_000 624
_exptl_crystal_size_max 0.10
_exptl_crystal_size_mid 0.08
_exptl_crystal_size_min 0.05
_refine_diff_density_max 3.799
_refine_diff_density_min -2.946
_refine_diff_density_rms 0.164
_refine_ls_extinction_method none
_refine_ls_goodness_of_fit_ref 1.091
_refine_ls_hydrogen_treatment mixed
_refine_ls_matrix_type full
_refine_ls_number_parameters 163
_refine_ls_number_reflns 2819
_refine_ls_number_restraints 0
_refine_ls_restrained_S_all 1.091
_refine_ls_R_factor_all 0.0557
_refine_ls_R_factor_gt 0.0449
_refine_ls_shift/su_max 0.000
_refine_ls_shift/su_mean 0.000
_refine_ls_structure_factor_coef Fsqd
_refine_ls_weighting_details 'calc w=1/[\s^2^(Fo^2^)+(0.0464P)^2^+4.9805P] where P=(Fo^2^+2Fc^2^)/3'
_refine_ls_weighting_scheme calc
_refine_ls_wR_factor_gt 0.1078
_refine_ls_wR_factor_ref 0.1129
_reflns_number_gt 2305
_reflns_number_total 2819
_reflns_threshold_expression >2sigma(I)
_cod_data_source_file ic0484856si20041102_033921.cif
_cod_data_source_block Cu12S10
_cod_database_code 4308655

loop_
_symmetry_equiv_pos_as_xyz
'x, y, z'
'-x, -y, -z'

loop_
_atom_site_label
_atom_site_type_symbol
_atom_site_fract_x
_atom_site_fract_y
_atom_site_fract_z
_atom_site_U_iso_or_equiv
_atom_site_adp_type
_atom_site_occupancy
_atom_site_symmetry_multiplicity
_atom_site_calc_flag
_atom_site_refinement_flags
_atom_site_disorder_assembly
_atom_site_disorder_group
Cu1 Cu -0.01914(12) 0.86172(11) 0.38596(8) 0.0289(2) Uani 1 1 d . . .
Cu2 Cu 0.25920(12) 0.59693(12) 0.32856(8) 0.0319(3) Uani 1 1 d . . .
Cu4 Cu -0.31352(12) 0.60621(12) 0.36521(8) 0.0312(3) Uani 1 1 d . . .
Cu3 Cu -0.10020(13) 0.72140(13) 0.23512(9) 0.0369(3) Uani 1 1 d . . .
Cu5 Cu 0.23620(13) 0.94364(13) 0.18687(9) 0.0379(3) Uani 1 1 d . . .
Cu6 Cu 0.02196(19) 0.28158(16) 0.38046(11) 0.0584(4) Uani 1 1 d . . .
S1 S 0.2150(2) 0.6511(2) 0.50912(15) 0.0232(4) Uani 1 1 d . . .
S2 S 0.1201(3) 0.4642(2) 0.27836(16) 0.0297(4) Uani 1 1 d . . .
S3 S -0.2572(2) 0.8188(2) 0.38449(18) 0.0317(4) Uani 1 1 d . . .
S4 S 0.0341(3) 1.0814(2) 0.29366(17) 0.0316(4) Uani 1 1 d . . .
S5 S 0.4504(2) 0.6867(2) 0.23949(16) 0.0289(4) Uani 1 1 d . . .
C1 C 0.3448(10) 0.7567(10) 0.5325(7) 0.0297(17) Uani 1 1 d . . .
H1A H 0.4465 0.6774 0.5835 0.045 Uiso 1 1 calc R . .
H1B H 0.2784 0.8438 0.5683 0.045 Uiso 1 1 calc R . .
H1C H 0.3781 0.8047 0.4581 0.045 Uiso 1 1 calc R . .
C2 C 0.1960(12) 0.4168(12) 0.1395(7) 0.042(2) Uani 1 1 d . . .
H2A H 0.2902 0.3073 0.1563 0.063 Uiso 1 1 calc R . .
H2B H 0.2343 0.4984 0.0949 0.063 Uiso 1 1 calc R . .
H2C H 0.1032 0.4198 0.0945 0.063 Uiso 1 1 calc R . .
C3 C -0.4400(11) 1.0116(11) 0.3050(11) 0.059(3) Uani 1 1 d . . .
H3A H -0.5133 1.0614 0.3606 0.088 Uiso 1 1 calc R . .
H3B H -0.5048 0.9859 0.2550 0.088 Uiso 1 1 calc R . .
H3C H -0.3979 1.0885 0.2576 0.088 Uiso 1 1 calc R . .
C4 C -0.1419(12) 1.2212(11) 0.1783(9) 0.056(3) Uani 1 1 d . . .
H4A H -0.2393 1.2890 0.2128 0.084 Uiso 1 1 calc R . .
H4B H -0.1749 1.1557 0.1417 0.084 Uiso 1 1 calc R . .
H4C H -0.1035 1.2922 0.1201 0.084 Uiso 1 1 calc R . .
C5 C 0.5138(12) 0.6441(12) 0.0988(8) 0.049(2) Uani 1 1 d . . .
H5A H 0.5960 0.6882 0.0691 0.073 Uiso 1 1 calc R . .
H5B H 0.4137 0.6962 0.0435 0.073 Uiso 1 1 calc R . .
H5C H 0.5652 0.5253 0.1096 0.073 Uiso 1 1 calc R . .
N1 N -0.1676(12) 0.8592(12) 0.0733(9) 0.066(2) Uani 1 1 d . . .
C6 C 0.2008(12) 1.0630(11) 0.0226(7) 0.042(2) Uani 1 1 d . . .

loop_
_atom_site_aniso_label
_atom_site_aniso_U_11
_atom_site_aniso_U_22
_atom_site_aniso_U_33
_atom_site_aniso_U_23
_atom_site_aniso_U_13
_atom_site_aniso_U_12
Cu1 0.0282(5) 0.0262(5) 0.0314(5) -0.0056(4) -0.0018(4) -0.0119(4)
Cu2 0.0326(5) 0.0333(5) 0.0343(5) -0.0129(4) 0.0028(4) -0.0161(4)
Cu4 0.0316(5) 0.0280(5) 0.0341(5) -0.0042(4) 0.0003(4) -0.0153(4)
Cu3 0.0404(6) 0.0417(6) 0.0326(5) -0.0104(4) 0.0044(4) -0.0212(5)
Cu5 0.0376(6) 0.0353(6) 0.0344(6) -0.0119(4) 0.0016(4) -0.0079(5)
Cu6 0.0940(10) 0.0574(8) 0.0569(8) -0.0325(6) 0.0449(7) -0.0565(8)
S1 0.0230(9) 0.0246(9) 0.0225(9) -0.0052(7) 0.0002(7) -0.0112(7)
S2 0.0416(11) 0.0318(10) 0.0249(10) -0.0100(8) 0.0089(8) -0.0237(9)
S3 0.0297(10) 0.0286(10) 0.0428(12) -0.0132(9) 0.0054(9) -0.0160(9)
S4 0.0374(11) 0.0233(9) 0.0340(11) -0.0084(8) 0.0096(9) -0.0132(8)
S5 0.0276(10) 0.0307(10) 0.0275(10) -0.0068(8) 0.0006(8) -0.0123(8)
C1 0.031(4) 0.035(4) 0.031(4) -0.011(3) 0.003(3) -0.020(4)
C2 0.049(5) 0.054(6) 0.032(5) -0.017(4) 0.009(4) -0.027(5)
C3 0.029(5) 0.030(5) 0.116(9) -0.022(5) -0.006(5) -0.008(4)
C4 0.048(6) 0.037(5) 0.054(6) 0.009(4) -0.001(5) -0.002(4)
C5 0.051(6) 0.054(6) 0.039(5) -0.020(4) 0.006(4) -0.016(5)
N1 0.063(6) 0.064(6) 0.072(7) -0.029(5) 0.018(5) -0.022(5)
C6 0.058(6) 0.036(5) 0.014(4) -0.002(4) 0.000(4) -0.007(4)

loop_
_atom_type_symbol
_atom_type_description
_atom_type_scat_dispersion_real
_atom_type_scat_dispersion_imag
_atom_type_scat_source
C C 0.0033 0.0016 'International Tables Vol C Tables 4.2.6.8 and 6.1.1.4'
H H 0.0000 0.0000 'International Tables Vol C Tables 4.2.6.8 and 6.1.1.4'
N N 0.0061 0.0033 'International Tables Vol C Tables 4.2.6.8 and 6.1.1.4'
S S 0.1246 0.1234 'International Tables Vol C Tables 4.2.6.8 and 6.1.1.4'
Cu Cu 0.3201 1.2651 'International Tables Vol C Tables 4.2.6.8 and 6.1.1.4'

loop_
_geom_angle_atom_site_label_1
_geom_angle_atom_site_label_2
_geom_angle_atom_site_label_3
_geom_angle
_geom_angle_site_symmetry_1
_geom_angle_site_symmetry_3
_geom_angle_publ_flag
S3 Cu1 S4 131.40(8) . . ?
S3 Cu1 S1 116.47(8) . . ?
S4 Cu1 S1 112.07(8) . . ?
S3 Cu1 Cu6 79.34(7) . 2_566 ?
S4 Cu1 Cu6 131.04(7) . 2_566 ?
S1 Cu1 Cu6 54.09(6) . 2_566 ?
S3 Cu1 Cu3 54.72(6) . . ?
S4 Cu1 Cu3 113.13(7) . . ?
S1 Cu1 Cu3 106.48(6) . . ?
Cu6 Cu1 Cu3 115.83(5) 2_566 . ?
S3 Cu1 Cu2 109.16(6) . . ?
S4 Cu1 Cu2 101.82(6) . . ?
S1 Cu1 Cu2 52.21(5) . . ?
Cu6 Cu1 Cu2 100.02(4) 2_566 . ?
Cu3 Cu1 Cu2 64.04(4) . . ?
S2 Cu2 S5 132.53(8) . . ?
S2 Cu2 S1 117.50(8) . . ?
S5 Cu2 S1 109.94(7) . . ?
S2 Cu2 Cu1 100.21(7) . . ?
S5 Cu2 Cu1 110.11(6) . . ?
S1 Cu2 Cu1 52.47(5) . . ?
S2 Cu2 Cu3 49.41(6) . . ?
S5 Cu2 Cu3 124.58(6) . . ?
S1 Cu2 Cu3 100.15(6) . . ?
Cu1 Cu2 Cu3 56.41(3) . . ?
S1 Cu4 S3 125.78(8) 2_566 . ?
S1 Cu4 S5 116.91(8) 2_566 1_455 ?
S3 Cu4 S5 114.70(8) . 1_455 ?
S1 Cu4 Cu3 121.91(6) 2_566 . ?
S3 Cu4 Cu3 54.76(6) . . ?
S5 Cu4 Cu3 105.64(6) 1_455 . ?
N1 Cu3 S2 120.8(3) . . ?
N1 Cu3 S3 119.3(3) . . ?
S2 Cu3 S3 119.84(8) . . ?
N1 Cu3 Cu4 121.7(3) . . ?
S2 Cu3 Cu4 92.29(6) . . ?
S3 Cu3 Cu4 52.87(5) . . ?
N1 Cu3 Cu1 115.6(3) . . ?
S2 Cu3 Cu1 102.16(6) . . ?
S3 Cu3 Cu1 51.82(5) . . ?
Cu4 Cu3 Cu1 99.69(4) . . ?
N1 Cu3 Cu2 118.5(3) . . ?
S2 Cu3 Cu2 48.37(5) . . ?
S3 Cu3 Cu2 102.91(6) . . ?
Cu4 Cu3 Cu2 119.21(5) . . ?
Cu1 Cu3 Cu2 59.55(3) . . ?
C6 Cu5 S5 116.8(3) . . ?
C6 Cu5 S4 112.8(3) . . ?
S5 Cu5 S4 130.11(8) . . ?
S2 Cu6 S4 115.78(8) . 1_545 ?
S2 Cu6 S1 124.37(9) . 2_566 ?
S4 Cu6 S1 110.04(8) 1_545 2_566 ?
S2 Cu6 Cu1 134.52(7) . 2_566 ?
S4 Cu6 Cu1 103.49(7) 1_545 2_566 ?
S1 Cu6 Cu1 53.85(5) 2_566 2_566 ?
C1 S1 Cu4 110.1(3) . 2_566 ?
C1 S1 Cu2 109.8(3) . . ?
Cu4 S1 Cu2 102.51(8) 2_566 . ?
C1 S1 Cu1 103.7(3) . . ?
Cu4 S1 Cu1 144.40(9) 2_566 . ?
Cu2 S1 Cu1 75.32(6) . . ?
C1 S1 Cu6 109.4(3) . 2_566 ?
Cu4 S1 Cu6 86.32(7) 2_566 2_566 ?
Cu2 S1 Cu6 133.56(9) . 2_566 ?
Cu1 S1 Cu6 72.06(7) . 2_566 ?
C2 S2 Cu2 108.5(3) . . ?
C2 S2 Cu6 110.1(3) . . ?
Cu2 S2 Cu6 133.78(10) . . ?
C2 S2 Cu3 108.3(3) . . ?
Cu2 S2 Cu3 82.22(7) . . ?
Cu6 S2 Cu3 108.13(9) . . ?
C3 S3 Cu1 110.4(3) . . ?
C3 S3 Cu4 105.9(3) . . ?
Cu1 S3 Cu4 134.65(10) . . ?
C3 S3 Cu3 103.6(4) . . ?
Cu1 S3 Cu3 73.46(7) . . ?
Cu4 S3 Cu3 72.37(7) . . ?
C4 S4 Cu1 108.1(3) . . ?
C4 S4 Cu5 100.7(3) . . ?
Cu1 S4 Cu5 94.84(8) . . ?
C4 S4 Cu6 96.6(4) . 1_565 ?
Cu1 S4 Cu6 123.49(9) . 1_565 ?
Cu5 S4 Cu6 129.89(10) . 1_565 ?
C5 S5 Cu5 103.2(3) . . ?
C5 S5 Cu2 116.9(3) . . ?
Cu5 S5 Cu2 87.74(8) . . ?
C5 S5 Cu4 111.3(3) . 1_655 ?
Cu5 S5 Cu4 124.54(9) . 1_655 ?
Cu2 S5 Cu4 111.59(9) . 1_655 ?
C6 N1 Cu3 177.4(9) 2_575 . ?
N1 C6 Cu5 174.9(9) 2_575 . ?

loop_
_geom_bond_atom_site_label_1
_geom_bond_atom_site_label_2
_geom_bond_distance
_geom_bond_site_symmetry_2
_geom_bond_publ_flag
Cu1 S3 2.231(2) . ?
Cu1 S4 2.232(2) . ?
Cu1 S1 2.3080(19) . ?
Cu1 Cu6 2.7191(15) 2_566 ?
Cu1 Cu3 2.7204(14) . ?
Cu1 Cu2 2.8153(14) . ?
Cu2 S2 2.215(2) . ?
Cu2 S5 2.230(2) . ?
Cu2 S1 2.300(2) . ?
Cu2 Cu3 2.9361(14) . ?
Cu4 S1 2.2380(19) 2_566 ?
Cu4 S3 2.261(2) . ?
Cu4 S5 2.286(2) 1_455 ?
Cu4 Cu3 2.7030(14) . ?
Cu3 N1 1.936(10) . ?
Cu3 S2 2.250(2) . ?
Cu3 S3 2.316(2) . ?
Cu5 C6 1.916(8) . ?
Cu5 S5 2.228(2) . ?
Cu5 S4 2.242(2) . ?
Cu6 S2 2.227(2) . ?
Cu6 S4 2.297(2) 1_545 ?
Cu6 S1 2.315(2) 2_566 ?
Cu6 Cu1 2.7191(15) 2_566 ?
S1 C1 1.821(7) . ?
S1 Cu4 2.2380(19) 2_566 ?
S1 Cu6 2.315(2) 2_566 ?
S2 C2 1.834(8) . ?
S3 C3 1.830(9) . ?
S4 C4 1.835(9) . ?
S4 Cu6 2.297(2) 1_565 ?
S5 C5 1.819(9) . ?
S5 Cu4 2.286(2) 1_655 ?
N1 C6 1.137(12) 2_575 ?
C6 N1 1.137(12) 2_575 ?
